data_1546900
loop_
_publ_author_name
'Habraken, Evi R. M.'
'Mens, Lars C.'
'Nieger, Martin'
'Lutz, Martin'
'Ehlers, Andreas W.'
'Slootweg, J. Chris'

_publ_section_title
;
 Reactivity of the geminal phosphinoborane tBu <sub>2</sub> PCH
 <sub>2</sub> BPh <sub>2</sub> towards alkynes, nitriles, and nitrilium
 triflates
;
_journal_issue 36
_journal_name_full 'Dalton Transactions'
_journal_page_first 12284
_journal_page_last 12292
_journal_paper_doi 10.1039/C7DT02570J
_journal_volume 46
_journal_year 2017
_chemical_absolute_configuration ad
_chemical_formula_moiety 'C32 H44 B N P, C F3 O3 S'
_chemical_formula_sum 'C33 H44 B F3 N O3 P S'
_chemical_formula_weight 633.53
_chemical_name_systematic
'4,4,5-tri-tert-butyl-1,2,2-triphenyl-3,4-dihydro-2H-1\l^4^,4,2\l^4^-azaphosphaborol-4-ium trifluoromethanesulfonate'
_space_group_crystal_system monoclinic
_space_group_IT_number 9
_space_group_name_Hall 'C -2yc'
_space_group_name_H-M_alt 'C 1 c 1'
_symmetry_space_group_name_Hall 'C -2yc'
_symmetry_space_group_name_H-M 'C 1 c 1'
_atom_sites_solution_hydrogens difmap
_atom_sites_solution_primary direct
_atom_sites_solution_secondary difmap
_audit_creation_method SHELXL-2014/7
_audit_update_record
;
2017-06-14 deposited with the CCDC.
2017-08-28 downloaded from the CCDC.
;
_cell_angle_alpha 90
_cell_angle_beta 101.210(2)
_cell_angle_gamma 90
_cell_formula_units_Z 4
_cell_length_a 13.6317(8)
_cell_length_b 11.9518(8)
_cell_length_c 19.7278(13)
_cell_measurement_reflns_used 9500
_cell_measurement_temperature 123(2)
_cell_measurement_theta_max 27.5
_cell_measurement_theta_min 2.8
_cell_volume 3152.8(3)
_computing_cell_refinement APEX3
_computing_data_collection APEX3
_computing_data_reduction SAINT
_computing_molecular_graphics Shelxtl
_computing_publication_material publCIF
_computing_structure_refinement 'SHELXL-2014/7 (Sheldrick, 2014)'
_computing_structure_solution SHELXS-97
_diffrn_ambient_temperature 123(2)
_diffrn_detector_area_resol_mean 10.4167
_diffrn_measured_fraction_theta_full 0.999
_diffrn_measured_fraction_theta_max 0.999
_diffrn_measurement_device_type 'Bruker D8 VENTURE with Photon100 detector'
_diffrn_measurement_method 'rotation in \f and \w, 1\%, shutterless'
_diffrn_radiation_type MoK\a
_diffrn_radiation_wavelength 0.71073
_diffrn_reflns_av_R_equivalents 0.0277
_diffrn_reflns_av_unetI/netI 0.0165
_diffrn_reflns_Laue_measured_fraction_full 0.999
_diffrn_reflns_Laue_measured_fraction_max 0.999
_diffrn_reflns_limit_h_max 17
_diffrn_reflns_limit_h_min -17
_diffrn_reflns_limit_k_max 15
_diffrn_reflns_limit_k_min -15
_diffrn_reflns_limit_l_max 25
_diffrn_reflns_limit_l_min -25
_diffrn_reflns_number 63370
_diffrn_reflns_point_group_measured_fraction_full 0.999
_diffrn_reflns_point_group_measured_fraction_max 0.998
_diffrn_reflns_theta_full 25.242
_diffrn_reflns_theta_max 27.547
_diffrn_reflns_theta_min 2.105
_diffrn_source 'INCOATEC microfocus sealed tube'
_exptl_absorpt_coefficient_mu 0.206
_exptl_absorpt_correction_T_max 0.9586
_exptl_absorpt_correction_T_min 0.9219
_exptl_absorpt_correction_type multi-scan
_exptl_absorpt_process_details 'SADABS (Sheldrick, 2014)'
_exptl_crystal_colour colourless
_exptl_crystal_density_diffrn 1.335
_exptl_crystal_description blocks
_exptl_crystal_F_000 1344
_exptl_crystal_size_max 0.360
_exptl_crystal_size_mid 0.220
_exptl_crystal_size_min 0.180
_refine_diff_density_max 0.313
_refine_diff_density_min -0.187
_refine_diff_density_rms 0.042
_refine_ls_abs_structure_details
;
 Flack x determined using 3412 quotients [(I+)-(I-)]/[(I+)+(I-)]
 (Parsons, Flack and Wagner, Acta Cryst. B69 (2013) 249-259).
;
_refine_ls_abs_structure_Flack -0.015(11)
_refine_ls_extinction_coef 0.0035(4)
_refine_ls_extinction_expression Fc^*^=kFc[1+0.001xFc^2^\l^3^/sin(2\q)]^-1/4^
_refine_ls_extinction_method 'SHELXL-2014/7 (Sheldrick 2014'
_refine_ls_goodness_of_fit_ref 1.058
_refine_ls_hydrogen_treatment constr
_refine_ls_matrix_type full
_refine_ls_number_parameters 389
_refine_ls_number_reflns 7264
_refine_ls_number_restraints 2
_refine_ls_restrained_S_all 1.058
_refine_ls_R_factor_all 0.0283
_refine_ls_R_factor_gt 0.0272
_refine_ls_shift/su_max 0.000
_refine_ls_shift/su_mean 0.000
_refine_ls_structure_factor_coef Fsqd
_refine_ls_weighting_details 'w=1/[\s^2^(Fo^2^)+(0.0367P)^2^+1.9794P] where P=(Fo^2^+2Fc^2^)/3'
_refine_ls_weighting_scheme calc
_refine_ls_wR_factor_gt 0.0674
_refine_ls_wR_factor_ref 0.0682
_reflns_Friedel_coverage 0.997
_reflns_Friedel_fraction_full 0.999
_reflns_Friedel_fraction_max 0.998
_reflns_number_gt 7090
_reflns_number_total 7264
_reflns_threshold_expression 'I > 2\s(I)'
_cod_data_source_file c7dt02570j2.cif
_cod_data_source_block jcs071_compound_7b
_cod_database_code 1546900
_shelx_shelxl_version_number 2014/7
_shelx_space_group_comment
;
The symmetry employed for this shelxl refinement is uniquely defined
by the following loop, which should always be used as a source of
symmetry information in preference to the above space-group names.
They are only intended as comments.
;
_shelx_estimated_absorpt_t_min 0.929
_shelx_estimated_absorpt_t_max 0.964

loop_
_space_group_symop_operation_xyz
'x, y, z'
'x, -y, z+1/2'
'x+1/2, y+1/2, z'
'x+1/2, -y+1/2, z+1/2'

loop_
_atom_site_label
_atom_site_type_symbol
_atom_site_fract_x
_atom_site_fract_y
_atom_site_fract_z
_atom_site_U_iso_or_equiv
_atom_site_adp_type
_atom_site_occupancy
_atom_site_site_symmetry_order
_atom_site_calc_flag
_atom_site_refinement_flags_posn
_atom_site_refinement_flags_adp
P1 P 0.15961(3) 0.39544(4) 0.55095(3) 0.00948(11) Uani 1 1 d . .
C1 C 0.11397(15) 0.51173(16) 0.49758(10) 0.0121(4) Uani 1 1 d . .
H1A H 0.0409 0.5041 0.4810 0.015 Uiso 1 1 calc R U
H1B H 0.1264 0.5818 0.5247 0.015 Uiso 1 1 calc R U
B1 B 0.17048(17) 0.51738(19) 0.43135(11) 0.0110(4) Uani 1 1 d . .
N1 N 0.25181(12) 0.41268(14) 0.44793(8) 0.0098(3) Uani 1 1 d . .
C2 C 0.24145(15) 0.44999(18) 0.63149(11) 0.0141(4) Uani 1 1 d . .
C3 C 0.30084(18) 0.3611(2) 0.67850(11) 0.0210(5) Uani 1 1 d . .
H3A H 0.2544 0.3079 0.6932 0.032 Uiso 1 1 calc R U
H3B H 0.3451 0.3212 0.6531 0.032 Uiso 1 1 calc R U
H3C H 0.3409 0.3974 0.7192 0.032 Uiso 1 1 calc R U
C4 C 0.17323(17) 0.51302(19) 0.67239(11) 0.0180(4) Uani 1 1 d . .
H4A H 0.1349 0.5701 0.6428 0.027 Uiso 1 1 calc R U
H4B H 0.1271 0.4600 0.6876 0.027 Uiso 1 1 calc R U
H4C H 0.2143 0.5491 0.7128 0.027 Uiso 1 1 calc R U
C5 C 0.31633(17) 0.53213(19) 0.60928(12) 0.0193(4) Uani 1 1 d . .
H5A H 0.2798 0.5897 0.5791 0.029 Uiso 1 1 calc R U
H5B H 0.3563 0.5676 0.6503 0.029 Uiso 1 1 calc R U
H5C H 0.3606 0.4914 0.5843 0.029 Uiso 1 1 calc R U
C6 C 0.04946(15) 0.30884(17) 0.56379(11) 0.0149(4) Uani 1 1 d . .
C7 C -0.03355(16) 0.39162(19) 0.57449(12) 0.0190(4) Uani 1 1 d . .
H7A H -0.0112 0.4337 0.6173 0.029 Uiso 1 1 calc R U
H7B H -0.0475 0.4436 0.5354 0.029 Uiso 1 1 calc R U
H7C H -0.0944 0.3499 0.5775 0.029 Uiso 1 1 calc R U
C8 C 0.06814(18) 0.2310(2) 0.62689(13) 0.0222(5) Uani 1 1 d . .
H8A H 0.0915 0.2751 0.6688 0.033 Uiso 1 1 calc R U
H8B H 0.0058 0.1927 0.6306 0.033 Uiso 1 1 calc R U
H8C H 0.1190 0.1754 0.6216 0.033 Uiso 1 1 calc R U
C9 C 0.01258(17) 0.24412(19) 0.49646(12) 0.0213(5) Uani 1 1 d . .
H9A H 0.0015 0.2964 0.4574 0.032 Uiso 1 1 calc R U
H9B H 0.0629 0.1887 0.4900 0.032 Uiso 1 1 calc R U
H9C H -0.0503 0.2060 0.4990 0.032 Uiso 1 1 calc R U
C10 C 0.09097(15) 0.48481(17) 0.36116(10) 0.0125(4) Uani 1 1 d . .
C11 C 0.03030(16) 0.57074(19) 0.32739(12) 0.0181(4) Uani 1 1 d . .
H11 H 0.0406 0.6451 0.3444 0.022 Uiso 1 1 calc R U
C12 C -0.04446(17) 0.5507(2) 0.26993(12) 0.0213(5) Uani 1 1 d . .
H12 H -0.0852 0.6106 0.2490 0.026 Uiso 1 1 calc R U
C13 C -0.05970(16) 0.4436(2) 0.24315(12) 0.0215(5) Uani 1 1 d . .
H13 H -0.1099 0.4300 0.2033 0.026 Uiso 1 1 calc R U
C14 C -0.00126(17) 0.3567(2) 0.27484(12) 0.0197(4) Uani 1 1 d . .
H14 H -0.0104 0.2832 0.2564 0.024 Uiso 1 1 calc R U
C15 C 0.07138(15) 0.37718(17) 0.33404(11) 0.0149(4) Uani 1 1 d . .
H15 H 0.1087 0.3160 0.3566 0.018 Uiso 1 1 calc R U
C16 C 0.22279(15) 0.63621(17) 0.42098(10) 0.0121(4) Uani 1 1 d . .
C17 C 0.21684(15) 0.72916(17) 0.46308(10) 0.0142(4) Uani 1 1 d . .
H17 H 0.1903 0.7197 0.5038 0.017 Uiso 1 1 calc R U
C18 C 0.24872(16) 0.83547(17) 0.44721(11) 0.0165(4) Uani 1 1 d . .
H18 H 0.2433 0.8968 0.4769 0.020 Uiso 1 1 calc R U
C19 C 0.28809(18) 0.85158(18) 0.38859(12) 0.0197(4) Uani 1 1 d . .
H19 H 0.3097 0.9237 0.3776 0.024 Uiso 1 1 calc R U
C20 C 0.29570(17) 0.76121(19) 0.34598(11) 0.0191(4) Uani 1 1 d . .
H20 H 0.3233 0.7711 0.3057 0.023 Uiso 1 1 calc R U
C21 C 0.26304(16) 0.65624(18) 0.36192(11) 0.0158(4) Uani 1 1 d . .
H21 H 0.2682 0.5956 0.3316 0.019 Uiso 1 1 calc R U
C22 C 0.24529(14) 0.33761(16) 0.49420(10) 0.0108(4) Uani 1 1 d . .
C23 C 0.30205(15) 0.22520(17) 0.50446(11) 0.0139(4) Uani 1 1 d . .
C24 C 0.26431(17) 0.15230(18) 0.55775(12) 0.0178(4) Uani 1 1 d . .
H24A H 0.2749 0.1914 0.6022 0.027 Uiso 1 1 calc R U
H24B H 0.1928 0.1374 0.5421 0.027 Uiso 1 1 calc R U
H24C H 0.3010 0.0813 0.5631 0.027 Uiso 1 1 calc R U
C25 C 0.2825(2) 0.1576(2) 0.43668(13) 0.0284(6) Uani 1 1 d . .
H25A H 0.3054 0.2006 0.4004 0.043 Uiso 1 1 calc R U
H25B H 0.3190 0.0866 0.4437 0.043 Uiso 1 1 calc R U
H25C H 0.2107 0.1427 0.4228 0.043 Uiso 1 1 calc R U
C26 C 0.41559(17) 0.2419(2) 0.52918(16) 0.0287(6) Uani 1 1 d . .
H26A H 0.4416 0.2885 0.4958 0.043 Uiso 1 1 calc R U
H26B H 0.4282 0.2789 0.5744 0.043 Uiso 1 1 calc R U
H26C H 0.4491 0.1690 0.5331 0.043 Uiso 1 1 calc R U
C27 C 0.33192(15) 0.40914(17) 0.40817(10) 0.0127(4) Uani 1 1 d . .
C28 C 0.42271(16) 0.45621(18) 0.43885(12) 0.0180(4) Uani 1 1 d . .
H28 H 0.4308 0.4891 0.4834 0.022 Uiso 1 1 calc R U
C29 C 0.50170(17) 0.4547(2) 0.40373(13) 0.0237(5) Uani 1 1 d . .
H29 H 0.5643 0.4861 0.4246 0.028 Uiso 1 1 calc R U
C30 C 0.48956(19) 0.4078(2) 0.33863(14) 0.0263(5) Uani 1 1 d . .
H30 H 0.5443 0.4052 0.3153 0.032 Uiso 1 1 calc R U
C31 C 0.39749(19) 0.3647(2) 0.30733(12) 0.0221(5) Uani 1 1 d . .
H31 H 0.3891 0.3336 0.2622 0.027 Uiso 1 1 calc R U
C32 C 0.31725(17) 0.36655(17) 0.34158(11) 0.0160(4) Uani 1 1 d . .
H32 H 0.2535 0.3391 0.3197 0.019 Uiso 1 1 calc R U
S1 S 0.15898(4) 0.88163(4) 0.62680(3) 0.01723(12) Uani 1 1 d . .
O1 O 0.26388(14) 0.90034(18) 0.63065(11) 0.0348(4) Uani 1 1 d . .
O2 O 0.09494(14) 0.95799(15) 0.58216(9) 0.0296(4) Uani 1 1 d . .
O3 O 0.12703(15) 0.76696(15) 0.62163(10) 0.0331(4) Uani 1 1 d . .
C1T C 0.14150(18) 0.9227(2) 0.71254(12) 0.0223(5) Uani 1 1 d . .
F1 F 0.17274(13) 1.02701(13) 0.72825(8) 0.0340(4) Uani 1 1 d . .
F2 F 0.04484(13) 0.91762(18) 0.71698(10) 0.0445(5) Uani 1 1 d . .
F3 F 0.19068(15) 0.85616(15) 0.76155(8) 0.0429(4) Uani 1 1 d . .

loop_
_atom_site_aniso_label
_atom_site_aniso_U_11
_atom_site_aniso_U_22
_atom_site_aniso_U_33
_atom_site_aniso_U_23
_atom_site_aniso_U_13
_atom_site_aniso_U_12
P1 0.0101(2) 0.0091(2) 0.0094(2) 0.00039(18) 0.00245(17) -0.00018(18)
C1 0.0131(9) 0.0120(9) 0.0118(9) 0.0020(7) 0.0035(7) 0.0040(7)
B1 0.0114(10) 0.0110(10) 0.0104(10) 0.0009(8) 0.0021(8) 0.0010(8)
N1 0.0105(8) 0.0099(7) 0.0090(7) -0.0014(6) 0.0016(6) -0.0004(6)
C2 0.0155(10) 0.0161(9) 0.0101(9) -0.0010(7) 0.0008(7) -0.0015(8)
C3 0.0238(11) 0.0239(11) 0.0125(10) 0.0007(8) -0.0034(8) 0.0039(9)
C4 0.0217(11) 0.0185(10) 0.0137(9) -0.0038(8) 0.0036(8) -0.0007(8)
C5 0.0182(10) 0.0224(11) 0.0168(10) -0.0025(8) 0.0023(8) -0.0075(9)
C6 0.0124(9) 0.0128(9) 0.0211(10) 0.0006(8) 0.0076(8) -0.0038(8)
C7 0.0127(10) 0.0210(11) 0.0252(12) -0.0004(8) 0.0080(8) 0.0002(8)
C8 0.0235(11) 0.0190(11) 0.0278(12) 0.0075(9) 0.0141(9) -0.0003(9)
C9 0.0169(10) 0.0183(10) 0.0288(12) -0.0068(9) 0.0048(9) -0.0055(8)
C10 0.0120(9) 0.0146(9) 0.0111(9) 0.0009(7) 0.0028(7) 0.0000(7)
C11 0.0184(10) 0.0169(10) 0.0177(10) 0.0008(8) 0.0003(8) 0.0009(8)
C12 0.0160(10) 0.0258(12) 0.0199(11) 0.0067(9) -0.0024(8) 0.0024(9)
C13 0.0149(10) 0.0331(13) 0.0150(10) -0.0001(9) -0.0013(8) -0.0045(9)
C14 0.0169(10) 0.0214(11) 0.0200(10) -0.0066(9) 0.0017(8) -0.0059(8)
C15 0.0125(9) 0.0154(10) 0.0162(10) -0.0002(8) 0.0013(8) -0.0006(7)
C16 0.0122(9) 0.0110(9) 0.0120(9) 0.0012(7) -0.0005(7) -0.0003(7)
C17 0.0149(9) 0.0156(10) 0.0124(9) 0.0007(7) 0.0034(7) 0.0007(8)
C18 0.0189(10) 0.0101(9) 0.0196(10) -0.0033(8) 0.0015(8) 0.0002(8)
C19 0.0255(11) 0.0125(10) 0.0203(11) 0.0014(8) 0.0023(9) -0.0053(8)
C20 0.0252(11) 0.0187(11) 0.0141(10) 0.0002(8) 0.0059(8) -0.0070(9)
C21 0.0211(10) 0.0133(10) 0.0139(10) -0.0019(8) 0.0052(8) -0.0020(8)
C22 0.0088(8) 0.0119(9) 0.0113(9) -0.0019(7) 0.0010(7) -0.0014(7)
C23 0.0155(9) 0.0092(9) 0.0182(10) 0.0014(8) 0.0059(8) 0.0015(7)
C24 0.0214(10) 0.0119(9) 0.0207(10) 0.0037(8) 0.0052(8) 0.0027(8)
C25 0.0535(16) 0.0118(10) 0.0223(12) -0.0021(9) 0.0133(11) 0.0038(10)
C26 0.0137(10) 0.0190(11) 0.0536(16) 0.0124(11) 0.0068(10) 0.0054(9)
C27 0.0124(9) 0.0121(9) 0.0147(9) 0.0034(7) 0.0057(7) 0.0031(7)
C28 0.0165(10) 0.0165(10) 0.0217(11) 0.0012(8) 0.0053(8) -0.0014(8)
C29 0.0160(10) 0.0245(12) 0.0323(13) 0.0050(10) 0.0091(9) -0.0017(9)
C30 0.0244(12) 0.0266(12) 0.0337(13) 0.0100(10) 0.0204(10) 0.0065(10)
C31 0.0292(12) 0.0227(11) 0.0174(10) 0.0056(9) 0.0116(9) 0.0100(10)
C32 0.0198(10) 0.0151(10) 0.0140(10) 0.0027(8) 0.0051(8) 0.0037(8)
S1 0.0173(3) 0.0176(2) 0.0170(2) -0.0018(2) 0.00386(19) -0.0018(2)
O1 0.0219(9) 0.0500(12) 0.0354(10) -0.0054(9) 0.0129(8) -0.0037(8)
O2 0.0379(10) 0.0238(9) 0.0231(9) 0.0034(7) -0.0043(7) -0.0047(8)
O3 0.0396(11) 0.0174(8) 0.0393(11) -0.0034(8) -0.0002(9) -0.0016(8)
C1T 0.0235(11) 0.0254(12) 0.0190(11) 0.0018(9) 0.0070(9) -0.0001(9)
F1 0.0490(10) 0.0262(8) 0.0257(8) -0.0088(6) 0.0048(7) -0.0043(7)
F2 0.0316(9) 0.0565(12) 0.0534(11) -0.0056(9) 0.0283(8) -0.0013(8)
F3 0.0629(12) 0.0418(10) 0.0213(8) 0.0143(7) 0.0016(7) 0.0056(9)

loop_
_atom_type_symbol
_atom_type_description
_atom_type_scat_dispersion_real
_atom_type_scat_dispersion_imag
_atom_type_scat_source
C C 0.0033 0.0016 'International Tables Vol C Tables 4.2.6.8 and 6.1.1.4'
H H 0.0000 0.0000 'International Tables Vol C Tables 4.2.6.8 and 6.1.1.4'
B B 0.0013 0.0007 'International Tables Vol C Tables 4.2.6.8 and 6.1.1.4'
N N 0.0061 0.0033 'International Tables Vol C Tables 4.2.6.8 and 6.1.1.4'
O O 0.0106 0.0060 'International Tables Vol C Tables 4.2.6.8 and 6.1.1.4'
F F 0.0171 0.0103 'International Tables Vol C Tables 4.2.6.8 and 6.1.1.4'
P P 0.1023 0.0942 'International Tables Vol C Tables 4.2.6.8 and 6.1.1.4'
S S 0.1246 0.1234 'International Tables Vol C Tables 4.2.6.8 and 6.1.1.4'

loop_
_geom_angle_atom_site_label_1
_geom_angle_atom_site_label_2
_geom_angle_atom_site_label_3
_geom_angle
C1 P1 C2 108.18(10)
C1 P1 C6 108.22(10)
C2 P1 C6 115.91(10)
C1 P1 C22 96.88(9)
C2 P1 C22 107.09(9)
C6 P1 C22 118.54(9)
B1 C1 P1 109.78(13)
B1 C1 H1A 109.7
P1 C1 H1A 109.7
B1 C1 H1B 109.7
P1 C1 H1B 109.7
H1A C1 H1B 108.2
C16 B1 C10 109.77(16)
C16 B1 C1 115.00(17)
C10 B1 C1 109.18(16)
C16 B1 N1 113.07(16)
C10 B1 N1 107.17(16)
C1 B1 N1 102.17(15)
C22 N1 C27 121.21(17)
C22 N1 B1 121.72(16)
C27 N1 B1 117.07(15)
C3 C2 C5 108.21(18)
C3 C2 C4 108.86(18)
C5 C2 C4 109.76(18)
C3 C2 P1 115.43(15)
C5 C2 P1 107.41(14)
C4 C2 P1 107.09(14)
C2 C3 H3A 109.5
C2 C3 H3B 109.5
H3A C3 H3B 109.5
C2 C3 H3C 109.5
H3A C3 H3C 109.5
H3B C3 H3C 109.5
C2 C4 H4A 109.5
C2 C4 H4B 109.5
H4A C4 H4B 109.5
C2 C4 H4C 109.5
H4A C4 H4C 109.5
H4B C4 H4C 109.5
C2 C5 H5A 109.5
C2 C5 H5B 109.5
H5A C5 H5B 109.5
C2 C5 H5C 109.5
H5A C5 H5C 109.5
H5B C5 H5C 109.5
C9 C6 C8 111.78(18)
C9 C6 C7 108.36(18)
C8 C6 C7 106.69(17)
C9 C6 P1 107.26(14)
C8 C6 P1 115.58(15)
C7 C6 P1 106.88(14)
C6 C7 H7A 109.5
C6 C7 H7B 109.5
H7A C7 H7B 109.5
C6 C7 H7C 109.5
H7A C7 H7C 109.5
H7B C7 H7C 109.5
C6 C8 H8A 109.5
C6 C8 H8B 109.5
H8A C8 H8B 109.5
C6 C8 H8C 109.5
H8A C8 H8C 109.5
H8B C8 H8C 109.5
C6 C9 H9A 109.5
C6 C9 H9B 109.5
H9A C9 H9B 109.5
C6 C9 H9C 109.5
H9A C9 H9C 109.5
H9B C9 H9C 109.5
C15 C10 C11 116.14(19)
C15 C10 B1 126.16(18)
C11 C10 B1 117.49(18)
C12 C11 C10 122.1(2)
C12 C11 H11 118.9
C10 C11 H11 118.9
C13 C12 C11 120.2(2)
C13 C12 H12 119.9
C11 C12 H12 119.9
C14 C13 C12 119.4(2)
C14 C13 H13 120.3
C12 C13 H13 120.3
C13 C14 C15 119.9(2)
C13 C14 H14 120.0
C15 C14 H14 120.0
C14 C15 C10 122.1(2)
C14 C15 H15 118.9
C10 C15 H15 118.9
C17 C16 C21 115.79(18)
C17 C16 B1 122.93(18)
C21 C16 B1 120.52(18)
C18 C17 C16 122.16(19)
C18 C17 H17 118.9
C16 C17 H17 118.9
C19 C18 C17 120.2(2)
C19 C18 H18 119.9
C17 C18 H18 119.9
C18 C19 C20 119.2(2)
C18 C19 H19 120.4
C20 C19 H19 120.4
C19 C20 C21 120.2(2)
C19 C20 H20 119.9
C21 C20 H20 119.9
C20 C21 C16 122.5(2)
C20 C21 H21 118.7
C16 C21 H21 118.7
N1 C22 C23 126.43(18)
N1 C22 P1 107.33(14)
C23 C22 P1 126.13(14)
C24 C23 C25 105.88(18)
C24 C23 C26 107.90(18)
C25 C23 C26 109.6(2)
C24 C23 C22 111.03(17)
C25 C23 C22 110.16(17)
C26 C23 C22 112.03(17)
C23 C24 H24A 109.5
C23 C24 H24B 109.5
H24A C24 H24B 109.5
C23 C24 H24C 109.5
H24A C24 H24C 109.5
H24B C24 H24C 109.5
C23 C25 H25A 109.5
C23 C25 H25B 109.5
H25A C25 H25B 109.5
C23 C25 H25C 109.5
H25A C25 H25C 109.5
H25B C25 H25C 109.5
C23 C26 H26A 109.5
C23 C26 H26B 109.5
H26A C26 H26B 109.5
C23 C26 H26C 109.5
H26A C26 H26C 109.5
H26B C26 H26C 109.5
C32 C27 C28 121.0(2)
C32 C27 N1 122.21(18)
C28 C27 N1 116.74(18)
C27 C28 C29 119.3(2)
C27 C28 H28 120.3
C29 C28 H28 120.3
C30 C29 C28 120.3(2)
C30 C29 H29 119.9
C28 C29 H29 119.9
C29 C30 C31 120.0(2)
C29 C30 H30 120.0
C31 C30 H30 120.0
C30 C31 C32 120.4(2)
C30 C31 H31 119.8
C32 C31 H31 119.8
C27 C32 C31 118.9(2)
C27 C32 H32 120.6
C31 C32 H32 120.6
O1 S1 O3 115.98(12)
O1 S1 O2 114.41(12)
O3 S1 O2 114.98(11)
O1 S1 C1T 102.59(12)
O3 S1 C1T 103.32(12)
O2 S1 C1T 102.97(11)
F3 C1T F1 107.3(2)
F3 C1T F2 106.8(2)
F1 C1T F2 107.5(2)
F3 C1T S1 112.11(18)
F1 C1T S1 111.95(16)
F2 C1T S1 110.91(17)

loop_
_geom_bond_atom_site_label_1
_geom_bond_atom_site_label_2
_geom_bond_distance
P1 C1 1.781(2)
P1 C2 1.872(2)
P1 C6 1.881(2)
P1 C22 1.898(2)
C1 B1 1.642(3)
C1 H1A 0.9900
C1 H1B 0.9900
B1 C16 1.620(3)
B1 C10 1.631(3)
B1 N1 1.662(3)
N1 C22 1.295(3)
N1 C27 1.464(3)
C2 C3 1.534(3)
C2 C5 1.540(3)
C2 C4 1.541(3)
C3 H3A 0.9800
C3 H3B 0.9800
C3 H3C 0.9800
C4 H4A 0.9800
C4 H4B 0.9800
C4 H4C 0.9800
C5 H5A 0.9800
C5 H5B 0.9800
C5 H5C 0.9800
C6 C9 1.535(3)
C6 C8 1.535(3)
C6 C7 1.548(3)
C7 H7A 0.9800
C7 H7B 0.9800
C7 H7C 0.9800
C8 H8A 0.9800
C8 H8B 0.9800
C8 H8C 0.9800
C9 H9A 0.9800
C9 H9B 0.9800
C9 H9C 0.9800
C10 C15 1.399(3)
C10 C11 1.403(3)
C11 C12 1.390(3)
C11 H11 0.9500
C12 C13 1.385(4)
C12 H12 0.9500
C13 C14 1.382(3)
C13 H13 0.9500
C14 C15 1.398(3)
C14 H14 0.9500
C15 H15 0.9500
C16 C17 1.399(3)
C16 C21 1.402(3)
C17 C18 1.398(3)
C17 H17 0.9500
C18 C19 1.380(3)
C18 H18 0.9500
C19 C20 1.385(3)
C19 H19 0.9500
C20 C21 1.388(3)
C20 H20 0.9500
C21 H21 0.9500
C22 C23 1.544(3)
C23 C24 1.529(3)
C23 C25 1.540(3)
C23 C26 1.543(3)
C24 H24A 0.9800
C24 H24B 0.9800
C24 H24C 0.9800
C25 H25A 0.9800
C25 H25B 0.9800
C25 H25C 0.9800
C26 H26A 0.9800
C26 H26B 0.9800
C26 H26C 0.9800
C27 C32 1.387(3)
C27 C28 1.387(3)
C28 C29 1.389(3)
C28 H28 0.9500
C29 C30 1.382(4)
C29 H29 0.9500
C30 C31 1.386(4)
C30 H30 0.9500
C31 C32 1.393(3)
C31 H31 0.9500
C32 H32 0.9500
S1 O1 1.4346(19)
S1 O3 1.4356(19)
S1 O2 1.4394(18)
S1 C1T 1.821(2)
C1T F3 1.328(3)
C1T F1 1.335(3)
C1T F2 1.339(3)

loop_
_geom_hbond_atom_site_label_D
_geom_hbond_atom_site_label_H
_geom_hbond_atom_site_label_A
_geom_hbond_distance_DH
_geom_hbond_distance_HA
_geom_hbond_distance_DA
_geom_hbond_angle_DHA
_geom_hbond_site_symmetry_A
C4 H4A O3 0.98 2.39 3.220(3) 142.2 .
C7 H7C O1 0.98 2.45 3.171(3) 130.5 3_445

loop_
_geom_torsion_atom_site_label_1
_geom_torsion_atom_site_label_2
_geom_torsion_atom_site_label_3
_geom_torsion_atom_site_label_4
_geom_torsion
C2 P1 C1 B1 106.97(14)
C6 P1 C1 B1 -126.70(14)
C22 P1 C1 B1 -3.58(15)
P1 C1 B1 C16 -126.23(16)
P1 C1 B1 C10 109.90(16)
P1 C1 B1 N1 -3.35(17)
C16 B1 N1 C22 138.10(18)
C10 B1 N1 C22 -100.8(2)
C1 B1 N1 C22 13.9(2)
C16 B1 N1 C27 -41.5(2)
C10 B1 N1 C27 79.6(2)
C1 B1 N1 C27 -165.71(16)
C1 P1 C2 C3 -170.65(16)
C6 P1 C2 C3 67.65(18)
C22 P1 C2 C3 -67.19(18)
C1 P1 C2 C5 -49.87(17)
C6 P1 C2 C5 -171.58(14)
C22 P1 C2 C5 53.59(16)
C1 P1 C2 C4 67.97(16)
C6 P1 C2 C4 -53.73(17)
C22 P1 C2 C4 171.44(14)
C1 P1 C6 C9 75.37(16)
C2 P1 C6 C9 -162.95(14)
C22 P1 C6 C9 -33.45(18)
C1 P1 C6 C8 -159.22(16)
C2 P1 C6 C8 -37.54(19)
C22 P1 C6 C8 91.96(17)
C1 P1 C6 C7 -40.67(17)
C2 P1 C6 C7 81.01(16)
C22 P1 C6 C7 -149.49(14)
C16 B1 C10 C15 144.0(2)
C1 B1 C10 C15 -89.1(2)
N1 B1 C10 C15 20.8(3)
C16 B1 C10 C11 -41.6(2)
C1 B1 C10 C11 85.3(2)
N1 B1 C10 C11 -164.73(17)
C15 C10 C11 C12 -0.6(3)
B1 C10 C11 C12 -175.6(2)
C10 C11 C12 C13 -1.5(4)
C11 C12 C13 C14 1.2(3)
C12 C13 C14 C15 1.0(3)
C13 C14 C15 C10 -3.1(3)
C11 C10 C15 C14 2.8(3)
B1 C10 C15 C14 177.4(2)
C10 B1 C16 C17 120.8(2)
C1 B1 C16 C17 -2.8(3)
N1 B1 C16 C17 -119.6(2)
C10 B1 C16 C21 -48.8(2)
C1 B1 C16 C21 -172.38(18)
N1 B1 C16 C21 70.8(2)
C21 C16 C17 C18 0.2(3)
B1 C16 C17 C18 -169.86(19)
C16 C17 C18 C19 -0.3(3)
C17 C18 C19 C20 -0.1(3)
C18 C19 C20 C21 0.7(3)
C19 C20 C21 C16 -0.8(4)
C17 C16 C21 C20 0.4(3)
B1 C16 C21 C20 170.7(2)
C27 N1 C22 C23 -13.3(3)
B1 N1 C22 C23 167.09(18)
C27 N1 C22 P1 163.02(14)
B1 N1 C22 P1 -16.6(2)
C1 P1 C22 N1 11.48(15)
C2 P1 C22 N1 -99.98(14)
C6 P1 C22 N1 126.58(14)
C1 P1 C22 C23 -172.20(17)
C2 P1 C22 C23 76.34(18)
C6 P1 C22 C23 -57.10(19)
N1 C22 C23 C24 -172.31(19)
P1 C22 C23 C24 12.1(2)
N1 C22 C23 C25 -55.3(3)
P1 C22 C23 C25 129.02(18)
N1 C22 C23 C26 67.0(3)
P1 C22 C23 C26 -108.7(2)
C22 N1 C27 C32 99.6(2)
B1 N1 C27 C32 -80.8(2)
C22 N1 C27 C28 -83.8(2)
B1 N1 C27 C28 95.8(2)
C32 C27 C28 C29 -3.7(3)
N1 C27 C28 C29 179.63(19)
C27 C28 C29 C30 0.6(3)
C28 C29 C30 C31 1.7(4)
C29 C30 C31 C32 -1.0(4)
C28 C27 C32 C31 4.3(3)
N1 C27 C32 C31 -179.18(19)
C30 C31 C32 C27 -1.9(3)
O1 S1 C1T F3 -64.9(2)
O3 S1 C1T F3 56.1(2)
O2 S1 C1T F3 176.07(18)
O1 S1 C1T F1 55.8(2)
O3 S1 C1T F1 176.71(17)
O2 S1 C1T F1 -63.30(19)
O1 S1 C1T F2 175.82(19)
O3 S1 C1T F2 -63.2(2)
O2 S1 C1T F2 56.7(2)
